data_4066128
loop_
_publ_author_name
'Coombs, Thomas C.'
'Huang, Wenwei'
'Garnier-Amblard, Ethel C'
'Liebeskind, Lanny S.'

_publ_section_title
;
 Novel Substitutions of 1-Alkoxy- and 1-Arylsulfonyloxy-\h-Allylmolybdenum
 Complexes. A Case for \h-Alkenyl Carbene Complexes as Intermediates.
;
_journal_issue 21
_journal_name_full Organometallics
_journal_page_first 5083
_journal_page_last 5097
_journal_paper_doi 10.1021/om100305f
_journal_volume 29
_journal_year 2010
_chemical_absolute_configuration ad
_chemical_formula_moiety 'C24 H27 B Mo N6 O7'
_chemical_formula_sum 'C24 H27 B Mo N6 O7'
_chemical_formula_weight 618.27
_chemical_name_systematic
; 
 ? 
;
_space_group_IT_number 19
_symmetry_cell_setting orthorhombic
_symmetry_space_group_name_Hall 'P 2ac 2ab'
_symmetry_space_group_name_H-M 'P 21 21 21'
_atom_sites_solution_hydrogens difmap
_atom_sites_solution_primary direct
_atom_sites_solution_secondary difmap
_audit_creation_method SHELXL-97
_cell_angle_alpha 90.00
_cell_angle_beta 90.00
_cell_angle_gamma 90.00
_cell_formula_units_Z 4
_cell_length_a 7.9080(6)
_cell_length_b 15.9173(12)
_cell_length_c 21.9238(17)
_cell_measurement_reflns_used 8460
_cell_measurement_temperature 173(2)
_cell_measurement_theta_max 28.30
_cell_measurement_theta_min 2.56
_cell_volume 2759.6(4)
_computing_cell_refinement 'Bruker SMART'
_computing_data_collection 'Bruker SMART'
_computing_data_reduction 'Bruker SAINT'
_computing_molecular_graphics 'Bruker SHELXTL'
_computing_publication_material 'Bruker SHELXTL'
_computing_structure_refinement 'SHELXL-97 (Sheldrick, 1997)'
_computing_structure_solution 'SHELXS-97 (Sheldrick, 1990)'
_diffrn_ambient_temperature 173(2)
_diffrn_measured_fraction_theta_full 0.998
_diffrn_measured_fraction_theta_max 0.998
_diffrn_measurement_device_type 'CCD area detector'
_diffrn_measurement_method 'phi and omega scans'
_diffrn_radiation_monochromator graphite
_diffrn_radiation_source 'fine-focus sealed tube'
_diffrn_radiation_type MoK\a
_diffrn_radiation_wavelength 0.71073
_diffrn_reflns_av_R_equivalents 0.0272
_diffrn_reflns_av_sigmaI/netI 0.0189
_diffrn_reflns_limit_h_max 10
_diffrn_reflns_limit_h_min -10
_diffrn_reflns_limit_k_max 21
_diffrn_reflns_limit_k_min -21
_diffrn_reflns_limit_l_max 29
_diffrn_reflns_limit_l_min -29
_diffrn_reflns_number 38329
_diffrn_reflns_theta_full 28.31
_diffrn_reflns_theta_max 28.31
_diffrn_reflns_theta_min 1.58
_exptl_absorpt_coefficient_mu 0.528
_exptl_absorpt_correction_T_max 1.000
_exptl_absorpt_correction_T_min 0.855595
_exptl_absorpt_correction_type multi-scan
_exptl_absorpt_process_details SADABS
_exptl_crystal_colour yellow
_exptl_crystal_density_diffrn 1.488
_exptl_crystal_density_method 'not measured'
_exptl_crystal_description irreg
_exptl_crystal_F_000 1264
_exptl_crystal_size_max 0.45
_exptl_crystal_size_mid 0.43
_exptl_crystal_size_min 0.28
_refine_diff_density_max 0.235
_refine_diff_density_min -0.312
_refine_diff_density_rms 0.055
_refine_ls_abs_structure_details 'Flack H D (1983), Acta Cryst. A39, 876-881'
_refine_ls_abs_structure_Flack 0.001(15)
_refine_ls_extinction_method none
_refine_ls_goodness_of_fit_ref 1.053
_refine_ls_hydrogen_treatment refall
_refine_ls_matrix_type full
_refine_ls_number_parameters 460
_refine_ls_number_reflns 6861
_refine_ls_number_restraints 0
_refine_ls_restrained_S_all 1.053
_refine_ls_R_factor_all 0.0191
_refine_ls_R_factor_gt 0.0186
_refine_ls_shift/su_max 0.004
_refine_ls_shift/su_mean 0.000
_refine_ls_structure_factor_coef Fsqd
_refine_ls_weighting_details 'calc w=1/[\s^2^(Fo^2^)+(0.0298P)^2^+0.3679P] where P=(Fo^2^+2Fc^2^)/3'
_refine_ls_weighting_scheme calc
_refine_ls_wR_factor_gt 0.0479
_refine_ls_wR_factor_ref 0.0481
_reflns_number_gt 6747
_reflns_number_total 6861
_reflns_threshold_expression >2sigma(I)
_cod_data_source_file om100305f_si_002.cif
_cod_data_source_block 1S_R_11
_cod_depositor_comments
;
The following automatic conversions were performed:

'_chemical_absolute_configuration' value 'AD' changed to 'ad'
according to /home/saulius/struct/CIF-dictionaries/cif_core.dic
dictionary named 'cif_core.dic' version 2.4.1 from
2010-06-29.

'_symmetry_cell_setting' value 'Orthorhombic' changed to
'orthorhombic' according to
/home/saulius/struct/CIF-dictionaries/cif_core.dic dictionary named
'cif_core.dic' version 2.4.1 from 2010-06-29.

Automatic conversion script
Id: cif_fix_values 1715 2011-07-08 13:25:40Z adriana 
;
_cod_original_sg_symbol_H-M P2(1)2(1)2(1)
_cod_database_code 4066128

loop_
_symmetry_equiv_pos_as_xyz
'x, y, z'
'-x+1/2, -y, z+1/2'
'-x, y+1/2, -z+1/2'
'x+1/2, -y+1/2, -z'

loop_
_atom_site_label
_atom_site_type_symbol
_atom_site_fract_x
_atom_site_fract_y
_atom_site_fract_z
_atom_site_U_iso_or_equiv
_atom_site_adp_type
_atom_site_occupancy
_atom_site_symmetry_multiplicity
_atom_site_calc_flag
B1 B -0.1048(2) 0.53518(11) 0.84856(8) 0.0241(3) Uani 1 1 d
C1 C -0.2607(2) 0.50216(11) 0.95155(8) 0.0311(3) Uani 1 1 d
C2 C -0.2570(2) 0.43662(12) 0.99287(8) 0.0347(4) Uani 1 1 d
C3 C -0.1285(2) 0.38430(10) 0.97246(7) 0.0290(3) Uani 1 1 d
C4 C 0.1466(2) 0.63892(10) 0.83995(7) 0.0282(3) Uani 1 1 d
C5 C 0.3197(2) 0.63280(11) 0.83751(8) 0.0309(3) Uani 1 1 d
C6 C 0.3519(2) 0.54715(10) 0.84439(7) 0.0259(3) Uani 1 1 d
C7 C -0.2635(2) 0.47423(12) 0.75445(8) 0.0303(3) Uani 1 1 d
C8 C -0.2680(2) 0.39845(13) 0.72473(8) 0.0354(4) Uani 1 1 d
C9 C -0.1410(2) 0.35126(11) 0.75180(7) 0.0290(3) Uani 1 1 d
C10 C 0.0524(2) 0.24947(10) 0.87332(7) 0.0269(3) Uani 1 1 d
C11 C 0.2522(2) 0.33949(10) 0.94146(7) 0.0283(3) Uani 1 1 d
C12 C 0.27374(19) 0.27657(9) 0.78611(6) 0.0211(3) Uani 1 1 d
C13 C 0.36166(19) 0.35090(9) 0.79995(6) 0.0205(3) Uani 1 1 d
C14 C 0.44114(19) 0.34808(10) 0.85874(7) 0.0257(3) Uani 1 1 d
C15 C 0.5319(2) 0.26792(12) 0.87713(8) 0.0340(4) Uani 1 1 d
C16 C 0.4286(3) 0.18868(11) 0.86477(9) 0.0352(4) Uani 1 1 d
C17 C 0.3403(3) 0.19059(9) 0.80254(7) 0.0288(3) Uani 1 1 d
C18 C 0.26399(19) 0.28905(9) 0.67863(7) 0.0197(3) Uani 1 1 d
C19 C 0.2111(2) 0.32020(10) 0.57564(6) 0.0219(3) Uani 1 1 d
C20 C 0.2324(2) 0.41506(11) 0.56509(7) 0.0285(3) Uani 1 1 d
C21 C 0.0965(4) 0.46470(14) 0.59922(10) 0.0482(5) Uani 1 1 d
C22 C 0.4087(3) 0.44876(15) 0.57827(11) 0.0478(5) Uani 1 1 d
C23 C 0.0774(2) 0.29454(12) 0.52923(8) 0.0333(4) Uani 1 1 d
C24 C 0.1988(2) 0.41666(12) 0.49591(8) 0.0343(4) Uani 1 1 d
H1 H -0.186(3) 0.5921(13) 0.8426(9) 0.034(5) Uiso 1 1 d
H2 H -0.325(3) 0.5493(13) 0.9478(10) 0.034(5) Uiso 1 1 d
H3 H -0.330(3) 0.4244(14) 1.0263(10) 0.043(6) Uiso 1 1 d
H4 H -0.085(3) 0.3293(14) 0.9854(10) 0.040(6) Uiso 1 1 d
H5 H 0.073(3) 0.6866(13) 0.8396(9) 0.031(5) Uiso 1 1 d
H6 H 0.392(3) 0.6736(13) 0.8321(9) 0.032(5) Uiso 1 1 d
H7 H 0.454(3) 0.5244(13) 0.8470(9) 0.033(5) Uiso 1 1 d
H8 H -0.330(3) 0.5218(13) 0.7510(9) 0.034(5) Uiso 1 1 d
H9 H -0.334(3) 0.3837(14) 0.6940(11) 0.043(6) Uiso 1 1 d
H10 H -0.116(3) 0.2962(13) 0.7442(9) 0.032(5) Uiso 1 1 d
H11 H 0.362(2) 0.3978(11) 0.7731(8) 0.019(4) Uiso 1 1 d
H12 H 0.503(3) 0.3993(14) 0.8712(10) 0.040(6) Uiso 1 1 d
H13 H 0.625(3) 0.2658(13) 0.8534(9) 0.031(5) Uiso 1 1 d
H14 H 0.569(3) 0.2702(13) 0.9197(10) 0.039(6) Uiso 1 1 d
H15 H 0.496(3) 0.1404(14) 0.8666(9) 0.039(5) Uiso 1 1 d
H16 H 0.346(3) 0.1810(14) 0.8950(11) 0.043(6) Uiso 1 1 d
H17 H 0.415(3) 0.1762(13) 0.7702(11) 0.040(6) Uiso 1 1 d
H18 H 0.253(3) 0.1498(13) 0.7994(9) 0.029(5) Uiso 1 1 d
H19 H 0.309(2) 0.2930(11) 0.5678(8) 0.020(4) Uiso 1 1 d
H20 H 0.100(3) 0.5228(16) 0.5882(11) 0.053(7) Uiso 1 1 d
H21 H -0.017(4) 0.4405(18) 0.5926(13) 0.066(9) Uiso 1 1 d
H22 H 0.109(3) 0.4589(14) 0.6440(11) 0.043(6) Uiso 1 1 d
H23 H 0.490(3) 0.4163(16) 0.5603(12) 0.048(7) Uiso 1 1 d
H24 H 0.427(3) 0.4501(15) 0.6196(12) 0.051(7) Uiso 1 1 d
H25 H 0.419(4) 0.5070(17) 0.5583(13) 0.065(8) Uiso 1 1 d
H26 H 0.151(3) 0.4718(13) 0.4814(10) 0.039(5) Uiso 1 1 d
H27 H 0.297(3) 0.4026(15) 0.4698(11) 0.046(6) Uiso 1 1 d
Mo1 Mo 0.144525(14) 0.362981(7) 0.863119(5) 0.01733(3) Uani 1 1 d
N1 N -0.14168(18) 0.48830(8) 0.90891(6) 0.0245(2) Uani 1 1 d
N2 N -0.05816(17) 0.41545(8) 0.92147(6) 0.0238(2) Uani 1 1 d
N3 N 0.08158(17) 0.56125(8) 0.84756(6) 0.0231(2) Uani 1 1 d
N4 N 0.20929(16) 0.50330(8) 0.85071(5) 0.0214(2) Uani 1 1 d
N5 N -0.13881(19) 0.47234(8) 0.79633(6) 0.0242(2) Uani 1 1 d
N6 N -0.06033(17) 0.39567(8) 0.79484(6) 0.0230(2) Uani 1 1 d
O1 O -0.0023(2) 0.18280(8) 0.87932(7) 0.0444(4) Uani 1 1 d
O2 O 0.3073(2) 0.32421(9) 0.98917(6) 0.0430(3) Uani 1 1 d
O3 O 0.17928(13) 0.27473(7) 0.73056(4) 0.0231(2) Uani 1 1 d
O4 O 0.41415(14) 0.29381(8) 0.67213(5) 0.0259(2) Uani 1 1 d
O5 O 0.14713(13) 0.29694(6) 0.63476(4) 0.02298(19) Uani 1 1 d
O6 O -0.0126(2) 0.23418(11) 0.53023(6) 0.0553(4) Uani 1 1 d
O7 O 0.07150(17) 0.35230(9) 0.48455(5) 0.0376(3) Uani 1 1 d

loop_
_atom_site_aniso_label
_atom_site_aniso_U_11
_atom_site_aniso_U_22
_atom_site_aniso_U_33
_atom_site_aniso_U_23
_atom_site_aniso_U_13
_atom_site_aniso_U_12
B1 0.0227(8) 0.0200(7) 0.0296(9) 0.0022(6) 0.0018(6) 0.0021(6)
C1 0.0262(7) 0.0342(9) 0.0328(8) -0.0056(7) 0.0067(7) 0.0026(7)
C2 0.0336(9) 0.0412(9) 0.0294(8) -0.0001(7) 0.0121(7) 0.0009(7)
C3 0.0348(8) 0.0304(7) 0.0219(7) 0.0019(5) 0.0084(7) -0.0001(7)
C4 0.0359(7) 0.0191(6) 0.0296(7) 0.0010(6) 0.0043(6) -0.0014(9)
C5 0.0360(9) 0.0239(7) 0.0329(8) -0.0007(7) 0.0060(6) -0.0114(7)
C6 0.0247(7) 0.0261(7) 0.0268(7) -0.0022(5) 0.0030(6) -0.0039(7)
C7 0.0206(7) 0.0392(9) 0.0312(8) 0.0100(7) -0.0018(6) -0.0011(7)
C8 0.0235(8) 0.0525(11) 0.0302(8) -0.0022(8) -0.0045(7) -0.0066(7)
C9 0.0235(6) 0.0362(8) 0.0272(7) -0.0056(6) 0.0016(6) -0.0049(8)
C10 0.0341(8) 0.0243(7) 0.0224(7) 0.0025(6) 0.0060(6) 0.0014(6)
C11 0.0364(8) 0.0282(8) 0.0202(7) -0.0004(6) 0.0003(6) 0.0050(6)
C12 0.0259(7) 0.0229(7) 0.0144(6) -0.0004(5) 0.0017(5) 0.0020(5)
C13 0.0206(6) 0.0231(7) 0.0180(6) 0.0001(5) -0.0003(5) 0.0024(6)
C14 0.0242(6) 0.0312(8) 0.0218(6) -0.0028(6) -0.0021(6) 0.0025(6)
C15 0.0318(8) 0.0444(10) 0.0258(8) 0.0016(7) -0.0046(6) 0.0137(7)
C16 0.0473(9) 0.0300(8) 0.0283(8) 0.0054(7) 0.0001(9) 0.0162(7)
C17 0.0406(9) 0.0214(6) 0.0244(7) -0.0010(5) 0.0042(7) 0.0079(7)
C18 0.0247(7) 0.0164(6) 0.0179(6) -0.0021(5) 0.0001(5) 0.0011(5)
C19 0.0249(7) 0.0251(7) 0.0155(6) 0.0008(5) 0.0012(5) -0.0007(6)
C20 0.0361(8) 0.0253(7) 0.0240(7) 0.0034(6) -0.0026(6) -0.0023(7)
C21 0.0698(16) 0.0333(10) 0.0417(11) -0.0020(8) 0.0031(10) 0.0172(10)
C22 0.0534(13) 0.0426(11) 0.0473(12) 0.0127(9) -0.0134(10) -0.0213(10)
C23 0.0377(8) 0.0413(9) 0.0209(7) -0.0014(6) -0.0037(7) -0.0069(8)
C24 0.0394(9) 0.0379(9) 0.0257(8) 0.0098(7) -0.0026(7) -0.0012(8)
Mo1 0.02185(5) 0.01620(5) 0.01395(5) 0.00048(4) 0.00070(4) 0.00045(4)
N1 0.0236(5) 0.0221(5) 0.0278(6) -0.0006(5) 0.0043(6) 0.0027(6)
N2 0.0285(6) 0.0203(6) 0.0224(6) 0.0005(5) 0.0035(5) -0.0005(5)
N3 0.0263(6) 0.0168(5) 0.0262(6) 0.0018(4) 0.0012(5) 0.0000(5)
N4 0.0230(6) 0.0197(6) 0.0216(6) -0.0013(4) 0.0012(5) -0.0003(5)
N5 0.0227(5) 0.0241(6) 0.0260(6) 0.0052(5) -0.0006(6) -0.0003(5)
N6 0.0227(6) 0.0229(6) 0.0233(6) 0.0003(5) -0.0008(5) -0.0013(5)
O1 0.0577(8) 0.0228(6) 0.0526(9) 0.0034(6) 0.0165(7) -0.0090(6)
O2 0.0561(9) 0.0514(8) 0.0213(6) 0.0040(5) -0.0070(6) 0.0123(7)
O3 0.0260(5) 0.0284(5) 0.0147(4) -0.0019(4) 0.0009(4) -0.0030(4)
O4 0.0210(5) 0.0368(6) 0.0200(5) 0.0001(4) 0.0013(4) 0.0031(5)
O5 0.0222(4) 0.0310(5) 0.0158(4) 0.0024(4) -0.0002(5) -0.0018(4)
O6 0.0695(11) 0.0633(10) 0.0330(7) 0.0034(7) -0.0155(7) -0.0364(9)
O7 0.0405(6) 0.0494(8) 0.0228(5) 0.0067(5) -0.0091(5) -0.0062(6)

loop_
_atom_type_symbol
_atom_type_description
_atom_type_scat_dispersion_real
_atom_type_scat_dispersion_imag
_atom_type_scat_source
C C 0.0033 0.0016 'International Tables Vol C Tables 4.2.6.8 and 6.1.1.4'
H H 0.0000 0.0000 'International Tables Vol C Tables 4.2.6.8 and 6.1.1.4'
B B 0.0013 0.0007 'International Tables Vol C Tables 4.2.6.8 and 6.1.1.4'
N N 0.0061 0.0033 'International Tables Vol C Tables 4.2.6.8 and 6.1.1.4'
O O 0.0106 0.0060 'International Tables Vol C Tables 4.2.6.8 and 6.1.1.4'
Mo Mo -1.6832 0.6857 'International Tables Vol C Tables 4.2.6.8 and 6.1.1.4'

loop_
_geom_angle_atom_site_label_1
_geom_angle_atom_site_label_2
_geom_angle_atom_site_label_3
_geom_angle
N3 B1 N5 109.43(13)
N3 B1 N1 108.94(13)
N5 B1 N1 106.80(12)
N3 B1 H1 109.3(11)
N5 B1 H1 109.8(11)
N1 B1 H1 112.5(11)
N1 C1 C2 108.49(15)
N1 C1 H2 117.5(14)
C2 C1 H2 134.0(14)
C1 C2 C3 104.89(15)
C1 C2 H3 130.3(14)
C3 C2 H3 124.6(14)
N2 C3 C2 110.48(15)
N2 C3 H4 115.2(14)
C2 C3 H4 134.2(14)
N3 C4 C5 108.64(15)
N3 C4 H5 119.7(13)
C5 C4 H5 131.6(13)
C4 C5 C6 104.31(15)
C4 C5 H6 127.3(14)
C6 C5 H6 128.4(14)
N4 C6 C5 111.60(16)
N4 C6 H7 123.3(14)
C5 C6 H7 125.0(14)
N5 C7 C8 108.84(16)
N5 C7 H8 119.3(13)
C8 C7 H8 131.8(13)
C7 C8 C9 104.73(15)
C7 C8 H9 127.6(14)
C9 C8 H9 127.6(15)
N6 C9 C8 111.10(15)
N6 C9 H10 122.2(14)
C8 C9 H10 126.6(14)
O1 C10 Mo1 179.77(17)
O2 C11 Mo1 176.16(17)
C13 C12 O3 117.38(12)
C13 C12 C17 122.61(14)
O3 C12 C17 111.53(12)
C13 C12 Mo1 64.99(8)
O3 C12 Mo1 112.82(9)
C17 C12 Mo1 119.92(9)
C12 C13 C14 112.61(13)
C12 C13 Mo1 79.90(9)
C14 C13 Mo1 77.32(8)
C12 C13 H11 122.0(11)
C14 C13 H11 125.3(11)
Mo1 C13 H11 108.9(11)
C13 C14 C15 118.15(14)
C13 C14 Mo1 66.29(8)
C15 C14 Mo1 122.93(11)
C13 C14 H12 116.0(13)
C15 C14 H12 112.8(12)
Mo1 C14 H12 113.3(12)
C14 C15 C16 113.22(14)
C14 C15 H13 105.3(13)
C16 C15 H13 107.6(13)
C14 C15 H14 111.4(13)
C16 C15 H14 111.2(13)
H13 C15 H14 107.9(19)
C15 C16 C17 112.66(15)
C15 C16 H15 111.4(13)
C17 C16 H15 108.3(13)
C15 C16 H16 110.7(14)
C17 C16 H16 108.4(15)
H15 C16 H16 105.0(19)
C12 C17 C16 112.91(13)
C12 C17 H17 104.8(13)
C16 C17 H17 112.2(14)
C12 C17 H18 110.5(12)
C16 C17 H18 112.4(12)
H17 C17 H18 103.2(18)
O4 C18 O5 126.32(14)
O4 C18 O3 127.37(15)
O5 C18 O3 106.31(12)
O5 C19 C23 106.75(13)
O5 C19 C20 115.25(12)
C23 C19 C20 103.81(13)
O5 C19 H19 110.4(12)
C23 C19 H19 109.9(11)
C20 C19 H19 110.3(11)
C22 C20 C21 111.63(18)
C22 C20 C19 114.70(16)
C21 C20 C19 110.94(15)
C22 C20 C24 109.83(16)
C21 C20 C24 110.62(16)
C19 C20 C24 98.38(13)
C20 C21 H20 110.9(15)
C20 C21 H21 111.3(17)
H20 C21 H21 112(2)
C20 C21 H22 111.4(13)
H20 C21 H22 110(2)
H21 C21 H22 102(2)
C20 C22 H23 111.3(16)
C20 C22 H24 110.1(16)
H23 C22 H24 109(2)
C20 C22 H25 108.1(16)
H23 C22 H25 106(2)
H24 C22 H25 113(2)
O6 C23 O7 122.83(17)
O6 C23 C19 128.05(16)
O7 C23 C19 109.11(14)
O7 C24 C20 106.01(13)
O7 C24 H26 107.3(13)
C20 C24 H26 113.0(12)
O7 C24 H27 106.6(14)
C20 C24 H27 115.4(14)
H26 C24 H27 108.0(18)
C11 Mo1 C10 83.41(7)
C11 Mo1 N2 83.10(6)
C10 Mo1 N2 90.73(6)
C11 Mo1 C13 101.26(6)
C10 Mo1 C13 106.22(6)
N2 Mo1 C13 162.82(5)
C11 Mo1 N6 159.46(6)
C10 Mo1 N6 91.23(6)
N2 Mo1 N6 77.15(5)
C13 Mo1 N6 99.27(5)
C11 Mo1 N4 101.08(6)
C10 Mo1 N4 171.02(6)
N2 Mo1 N4 82.17(5)
C13 Mo1 N4 80.69(5)
N6 Mo1 N4 81.87(5)
C11 Mo1 C14 65.36(6)
C10 Mo1 C14 106.34(6)
N2 Mo1 C14 141.35(5)
C13 Mo1 C14 36.39(5)
N6 Mo1 C14 134.98(5)
N4 Mo1 C14 82.64(5)
C11 Mo1 C12 108.82(6)
C10 Mo1 C12 73.20(6)
N2 Mo1 C12 158.22(5)
C13 Mo1 C12 35.11(5)
N6 Mo1 C12 88.36(5)
N4 Mo1 C12 112.11(5)
C14 Mo1 C12 59.45(5)
C1 N1 N2 109.78(13)
C1 N1 B1 130.35(14)
N2 N1 B1 119.47(12)
C3 N2 N1 106.36(13)
C3 N2 Mo1 129.88(11)
N1 N2 Mo1 123.72(9)
C4 N3 N4 110.03(13)
C4 N3 B1 128.08(13)
N4 N3 B1 121.76(12)
C6 N4 N3 105.42(12)
C6 N4 Mo1 134.95(11)
N3 N4 Mo1 119.62(9)
C7 N5 N6 109.59(13)
C7 N5 B1 128.18(14)
N6 N5 B1 121.06(12)
C9 N6 N5 105.72(13)
C9 N6 Mo1 133.16(11)
N5 N6 Mo1 120.85(10)
C18 O3 C12 117.33(11)
C18 O5 C19 115.33(12)
C23 O7 C24 109.41(13)

loop_
_geom_bond_atom_site_label_1
_geom_bond_atom_site_label_2
_geom_bond_distance
B1 N3 1.531(2)
B1 N5 1.544(2)
B1 N1 1.547(2)
B1 H1 1.12(2)
C1 N1 1.345(2)
C1 C2 1.382(3)
C1 H2 0.91(2)
C2 C3 1.388(2)
C2 H3 0.95(2)
C3 N2 1.3434(19)
C3 H4 0.98(2)
C4 N3 1.3493(19)
C4 C5 1.374(2)
C4 H5 0.96(2)
C5 C6 1.395(2)
C5 H6 0.87(2)
C6 N4 1.334(2)
C6 H7 0.88(2)
C7 N5 1.348(2)
C7 C8 1.371(3)
C7 H8 0.92(2)
C8 C9 1.388(3)
C8 H9 0.89(2)
C9 N6 1.341(2)
C9 H10 0.91(2)
C10 O1 1.154(2)
C10 Mo1 1.9609(16)
C11 O2 1.159(2)
C11 Mo1 1.9530(17)
C12 C13 1.405(2)
C12 O3 1.4290(17)
C12 C17 1.510(2)
C12 Mo1 2.4055(14)
C13 C14 1.435(2)
C13 Mo1 2.2144(14)
C13 H11 0.951(18)
C14 C15 1.519(2)
C14 Mo1 2.3595(15)
C14 H12 0.99(2)
C15 C16 1.527(3)
C15 H13 0.90(2)
C15 H14 0.98(2)
C16 C17 1.533(3)
C16 H15 0.94(2)
C16 H16 0.94(3)
C17 H17 0.95(2)
C17 H18 0.95(2)
C18 O4 1.1984(18)
C18 O5 1.3398(18)
C18 O3 1.3404(18)
C19 O5 1.4400(17)
C19 C23 1.523(2)
C19 C20 1.537(2)
C19 H19 0.905(19)
C20 C22 1.522(3)
C20 C21 1.529(3)
C20 C24 1.540(2)
C21 H20 0.96(3)
C21 H21 0.98(3)
C21 H22 0.99(2)
C22 H23 0.92(3)
C22 H24 0.92(3)
C22 H25 1.03(3)
C23 O6 1.196(2)
C23 O7 1.344(2)
C24 O7 1.458(2)
C24 H26 1.01(2)
C24 H27 0.99(2)
Mo1 N2 2.2143(13)
Mo1 N6 2.2663(13)
Mo1 N4 2.3075(12)
N1 N2 1.3625(18)
N3 N4 1.3696(18)
N5 N6 1.3694(18)

loop_
_geom_torsion_atom_site_label_1
_geom_torsion_atom_site_label_2
_geom_torsion_atom_site_label_3
_geom_torsion_atom_site_label_4
_geom_torsion
N1 C1 C2 C3 0.6(2)
C1 C2 C3 N2 -0.4(2)
N3 C4 C5 C6 -0.24(18)
C4 C5 C6 N4 -0.07(19)
N5 C7 C8 C9 0.8(2)
C7 C8 C9 N6 -1.2(2)
O3 C12 C13 C14 175.51(12)
C17 C12 C13 C14 -39.20(19)
Mo1 C12 C13 C14 71.59(11)
O3 C12 C13 Mo1 103.91(11)
C17 C12 C13 Mo1 -110.80(13)
C12 C13 C14 C15 42.8(2)
Mo1 C13 C14 C15 116.00(14)
C12 C13 C14 Mo1 -73.23(11)
C13 C14 C15 C16 -46.9(2)
Mo1 C14 C15 C16 31.78(19)
C14 C15 C16 C17 43.0(2)
C13 C12 C17 C16 38.1(2)
O3 C12 C17 C16 -174.83(14)
Mo1 C12 C17 C16 -39.7(2)
C15 C16 C17 C12 -38.0(2)
O5 C19 C20 C22 94.44(19)
C23 C19 C20 C22 -149.19(17)
O5 C19 C20 C21 -33.2(2)
C23 C19 C20 C21 83.19(17)
O5 C19 C20 C24 -149.13(13)
C23 C19 C20 C24 -32.76(17)
O5 C19 C23 O6 -36.0(3)
C20 C19 C23 O6 -158.2(2)
O5 C19 C23 O7 143.28(14)
C20 C19 C23 O7 21.09(18)
C22 C20 C24 O7 154.98(16)
C21 C20 C24 O7 -81.35(19)
C19 C20 C24 O7 34.84(17)
O2 C11 Mo1 C10 -51(2)
O2 C11 Mo1 N2 41(2)
O2 C11 Mo1 C13 -156(2)
O2 C11 Mo1 N6 25(2)
O2 C11 Mo1 N4 121(2)
O2 C11 Mo1 C14 -162(2)
O2 C11 Mo1 C12 -120(2)
O1 C10 Mo1 C11 120(24)
O1 C10 Mo1 N2 37(24)
O1 C10 Mo1 C13 -141(100)
O1 C10 Mo1 N6 -41(24)
O1 C10 Mo1 N4 -1(25)
O1 C10 Mo1 C14 -179(100)
O1 C10 Mo1 C12 -128(84)
C12 C13 Mo1 C11 106.77(9)
C14 C13 Mo1 C11 -9.35(10)
C12 C13 Mo1 C10 20.44(10)
C14 C13 Mo1 C10 -95.68(9)
C12 C13 Mo1 N2 -149.98(16)
C14 C13 Mo1 N2 93.90(18)
C12 C13 Mo1 N6 -73.58(9)
C14 C13 Mo1 N6 170.30(8)
C12 C13 Mo1 N4 -153.67(9)
C14 C13 Mo1 N4 90.20(9)
C12 C13 Mo1 C14 116.12(12)
C14 C13 Mo1 C12 -116.12(12)
C13 C14 Mo1 C11 169.90(11)
C15 C14 Mo1 C11 60.67(13)
C13 C14 Mo1 C10 95.33(9)
C15 C14 Mo1 C10 -13.90(14)
C13 C14 Mo1 N2 -151.85(8)
C15 C14 Mo1 N2 98.92(14)
C15 C14 Mo1 C13 -109.23(16)
C13 C14 Mo1 N6 -13.60(12)
C15 C14 Mo1 N6 -122.83(12)
C13 C14 Mo1 N4 -84.28(8)
C15 C14 Mo1 N4 166.48(13)
C13 C14 Mo1 C12 36.84(8)
C15 C14 Mo1 C12 -72.39(13)
C13 C12 Mo1 C11 -82.76(10)
O3 C12 Mo1 C11 166.48(10)
C17 C12 Mo1 C11 31.92(14)
C13 C12 Mo1 C10 -159.50(10)
O3 C12 Mo1 C10 89.75(10)
C17 C12 Mo1 C10 -44.81(13)
C13 C12 Mo1 N2 156.53(12)
O3 C12 Mo1 N2 45.78(18)
C17 C12 Mo1 N2 -88.78(17)
O3 C12 Mo1 C13 -110.75(13)
C17 C12 Mo1 C13 114.69(16)
C13 C12 Mo1 N6 108.73(9)
O3 C12 Mo1 N6 -2.02(10)
C17 C12 Mo1 N6 -136.58(13)
C13 C12 Mo1 N4 28.19(9)
O3 C12 Mo1 N4 -82.56(10)
C17 C12 Mo1 N4 142.88(12)
C13 C12 Mo1 C14 -38.21(8)
O3 C12 Mo1 C14 -148.96(12)
C17 C12 Mo1 C14 76.48(13)
C2 C1 N1 N2 -0.6(2)
C2 C1 N1 B1 171.95(16)
N3 B1 N1 C1 126.52(17)
N5 B1 N1 C1 -115.39(18)
N3 B1 N1 N2 -61.52(17)
N5 B1 N1 N2 56.57(17)
C2 C3 N2 N1 0.03(19)
C2 C3 N2 Mo1 -177.49(12)
C1 N1 N2 C3 0.36(18)
B1 N1 N2 C3 -173.13(14)
C1 N1 N2 Mo1 178.07(11)
B1 N1 N2 Mo1 4.58(19)
C11 Mo1 N2 C3 -44.34(15)
C10 Mo1 N2 C3 38.93(15)
C13 Mo1 N2 C3 -150.27(17)
N6 Mo1 N2 C3 130.02(15)
N4 Mo1 N2 C3 -146.58(15)
C14 Mo1 N2 C3 -78.87(17)
C12 Mo1 N2 C3 80.6(2)
C11 Mo1 N2 N1 138.52(13)
C10 Mo1 N2 N1 -138.21(12)
C13 Mo1 N2 N1 32.6(2)
N6 Mo1 N2 N1 -47.12(11)
N4 Mo1 N2 N1 36.28(12)
C14 Mo1 N2 N1 103.99(13)
C12 Mo1 N2 N1 -96.54(16)
C5 C4 N3 N4 0.46(17)
C5 C4 N3 B1 -175.50(15)
N5 B1 N3 C4 119.28(16)
N1 B1 N3 C4 -124.29(15)
N5 B1 N3 N4 -56.24(17)
N1 B1 N3 N4 60.18(17)
C5 C6 N4 N3 0.34(17)
C5 C6 N4 Mo1 179.29(10)
C4 N3 N4 C6 -0.49(16)
B1 N3 N4 C6 175.77(13)
C4 N3 N4 Mo1 -179.64(10)
B1 N3 N4 Mo1 -3.38(17)
C11 Mo1 N4 C6 63.21(15)
C10 Mo1 N4 C6 -177.4(3)
N2 Mo1 N4 C6 144.55(15)
C13 Mo1 N4 C6 -36.55(14)
N6 Mo1 N4 C6 -137.41(15)
C14 Mo1 N4 C6 0.19(14)
C12 Mo1 N4 C6 -52.53(15)
C11 Mo1 N4 N3 -117.95(11)
C10 Mo1 N4 N3 1.4(4)
N2 Mo1 N4 N3 -36.61(10)
C13 Mo1 N4 N3 142.29(11)
N6 Mo1 N4 N3 41.43(10)
C14 Mo1 N4 N3 179.03(11)
C12 Mo1 N4 N3 126.31(10)
C8 C7 N5 N6 -0.15(19)
C8 C7 N5 B1 -167.75(15)
N3 B1 N5 C7 -130.64(16)
N1 B1 N5 C7 111.58(17)
N3 B1 N5 N6 63.01(17)
N1 B1 N5 N6 -54.76(17)
C8 C9 N6 N5 1.11(18)
C8 C9 N6 Mo1 175.02(12)
C7 N5 N6 C9 -0.59(17)
B1 N5 N6 C9 168.05(14)
C7 N5 N6 Mo1 -175.42(10)
B1 N5 N6 Mo1 -6.78(18)
C11 Mo1 N6 C9 -109.4(2)
C10 Mo1 N6 C9 -35.05(15)
N2 Mo1 N6 C9 -125.52(15)
C13 Mo1 N6 C9 71.60(15)
N4 Mo1 N6 C9 150.72(15)
C14 Mo1 N6 C9 79.73(16)
C12 Mo1 N6 C9 38.11(15)
C11 Mo1 N6 N5 63.8(2)
C10 Mo1 N6 N5 138.12(11)
N2 Mo1 N6 N5 47.65(11)
C13 Mo1 N6 N5 -115.23(11)
N4 Mo1 N6 N5 -36.11(11)
C14 Mo1 N6 N5 -107.10(12)
C12 Mo1 N6 N5 -148.72(11)
O4 C18 O3 C12 9.4(2)
O5 C18 O3 C12 -170.75(11)
C13 C12 O3 C18 57.98(17)
C17 C12 O3 C18 -90.98(15)
Mo1 C12 O3 C18 130.62(10)
O4 C18 O5 C19 -5.5(2)
O3 C18 O5 C19 174.70(11)
C23 C19 O5 C18 159.36(13)
C20 C19 O5 C18 -85.95(17)
O6 C23 O7 C24 -178.9(2)
C19 C23 O7 C24 1.82(19)
C20 C24 O7 C23 -24.25(19)
